data_7102257
loop_
_publ_author_name
'Fafard, Claudia M'
'Chen, Chun-Hsing'
'Foxman, Bruce M'
'Ozerov, Oleg V'

_publ_section_title
;
 Covalent palladium-zinc bonds and their reactivity.
;
_journal_issue 43
_journal_name_full 'Chemical communications (Cambridge, England)'
_journal_page_first 4465
_journal_page_last 4467
_journal_paper_doi 10.1039/b709364k
_journal_year 2007
_chemical_formula_moiety 'C48 H68 F4 N2 P4 Pd2 Zn1'
_chemical_formula_sum 'C48 H68 F4 N2 P4 Pd2 Zn'
_chemical_formula_weight 1151.15
_space_group_IT_number 15
_symmetry_cell_setting monoclinic
_symmetry_space_group_name_Hall '-C 2yc'
_symmetry_space_group_name_H-M 'C 1 2/c 1'
_atom_sites_solution_hydrogens geom
_atom_sites_solution_primary direct
_audit_creation_date 06-01-23
_audit_creation_method CRYSTALS_ver_12.82
_cell_angle_alpha 90
_cell_angle_beta 127.920(6)
_cell_angle_gamma 90
_cell_formula_units_Z 4
_cell_length_a 22.7195(17)
_cell_length_b 16.3813(9)
_cell_length_c 18.0772(10)
_cell_measurement_reflns_used 15
_cell_measurement_temperature 294
_cell_measurement_theta_max 13
_cell_measurement_theta_min 12
_cell_volume 5307.4(7)
_computing_cell_refinement 'USER DEFINED CELL REFINEMENT'
_computing_data_collection 'USER DEFINED DATA COLLECTION'
_computing_data_reduction 'USER DEFINED DATA REDUCTION'
_computing_molecular_graphics 'CAMERON (Watkin et al., 1996)'
_computing_publication_material 'CRYSTALS (Betteridge et al., 2003)'
_computing_structure_refinement 'CRYSTALS (Betteridge et al., 2003)'
_computing_structure_solution 'SHELXS 86 (Sheldrick, 1986)'
_diffrn_ambient_temperature 294
_diffrn_measured_fraction_theta_full 0.999
_diffrn_measured_fraction_theta_max 0.999
_diffrn_measurement_device_type Unknown
_diffrn_measurement_method \w/2\q
_diffrn_radiation_monochromator graphite
_diffrn_radiation_type 'Mo K\a'
_diffrn_radiation_wavelength 0.71073
_diffrn_reflns_av_R_equivalents 0.015
_diffrn_reflns_limit_h_max 28
_diffrn_reflns_limit_h_min -22
_diffrn_reflns_limit_k_max 0
_diffrn_reflns_limit_k_min -20
_diffrn_reflns_limit_l_max 0
_diffrn_reflns_limit_l_min -22
_diffrn_reflns_number 5565
_diffrn_reflns_theta_full 26.267
_diffrn_reflns_theta_max 26.267
_diffrn_reflns_theta_min 2.273
_diffrn_standards_decay_% 0.00
_diffrn_standards_interval_time 7200
_diffrn_standards_number 3
_exptl_absorpt_coefficient_mu 1.286
_exptl_absorpt_correction_T_max 0.83
_exptl_absorpt_correction_T_min 0.82
_exptl_absorpt_correction_type psi-scan
_exptl_absorpt_process_details
;
Azimutal absorption correction (North et al., 1968)
;
_exptl_crystal_colour orange
_exptl_crystal_density_diffrn 1.441
_exptl_crystal_description prism
_exptl_crystal_F_000 2352
_exptl_crystal_size_max 0.24
_exptl_crystal_size_mid 0.14
_exptl_crystal_size_min 0.14
_refine_diff_density_max 0.59
_refine_diff_density_min -0.35
_refine_ls_extinction_method None
_refine_ls_goodness_of_fit_ref 1.1387
_refine_ls_hydrogen_treatment constr
_refine_ls_matrix_type full
_refine_ls_number_parameters 278
_refine_ls_number_reflns 3161
_refine_ls_number_restraints 0
_refine_ls_R_factor_all 0.1036
_refine_ls_R_factor_gt 0.0395
_refine_ls_shift/su_max 0.002151
_refine_ls_structure_factor_coef F
_refine_ls_weighting_details
;
Method, part 1, Chebychev polynomial, (Watkin, 1994, Prince, 1982)
[weight] = 1.0/[A~0~*T~0~(x)+A~1~*T~1~(x) ... +A~n-1~]*T~n-1~(x)]
where A~i~ are the Chebychev coefficients listed below and x= Fcalc/Fmax
Method = Robust Weighting (Prince, 1982)
W = [weight] * [1-(deltaF/6*sigmaF)^2^]^2^
A~i~ are:
0.894 0.423 0.893 0.174 0.247
;
_refine_ls_weighting_scheme calc
_refine_ls_wR_factor_all 0.0666
_refine_ls_wR_factor_gt 0.0340
_refine_ls_wR_factor_ref 0.0340
_reflns_limit_h_max 28
_reflns_limit_h_min 0
_reflns_limit_k_max 20
_reflns_limit_k_min 0
_reflns_limit_l_max 17
_reflns_limit_l_min -22
_reflns_number_gt 3161
_reflns_number_total 5385
_reflns_threshold_expression I>1.96u(I)
_cod_data_source_file b709364k.txt
_cod_data_source_block Compound5_cif
_cod_depositor_comments
;
The following automatic conversions were performed:
'_symmetry_cell_setting' value 'Monoclinic' changed to 'monoclinic'
according to '/home/saulius/struct/CIF-dictionaries/cif_core.dic'
dictionary named 'cif_core.dic' version 2.4.1 from 2010-06-29.

Automatic conversion script
Id: cif_fix_enum 1527 2010-12-29 10:47:43Z saulius 
;
_cod_original_sg_symbol_H-M 'C 1 2/c 1 '
_cod_original_formula_sum 'C48 H68 F4 N2 P4 Pd2 Zn1'
_cod_database_code 7102257

loop_
_symmetry_equiv_pos_as_xyz
x,y,z
-x,-y,-z
x+1/2,y+1/2,z
-x+1/2,-y+1/2,-z
-x,y,-z+1/2
x,-y,z+1/2
-x+1/2,y+1/2,-z+1/2
x+1/2,-y+1/2,z+1/2

loop_
_atom_site_label
_atom_site_type_symbol
_atom_site_fract_x
_atom_site_fract_y
_atom_site_fract_z
_atom_site_U_iso_or_equiv
_atom_site_occupancy
_atom_site_adp_type
_atom_site_refinement_flags_posn
_atom_site_refinement_flags_adp
Pd1 Pd 0.0000 -0.04695(3) 0.2500 0.0559 1.0000 Uani S T
Pd2 Pd 0.0000 0.24312(3) 0.2500 0.0495 1.0000 Uani S T
Zn1 Zn 0.0000 0.09830(5) 0.2500 0.0577 1.0000 Uani S T
P1 P -0.12447(7) -0.06565(7) 0.16908(10) 0.0535 1.0000 Uani . .
P2 P 0.00663(8) 0.25847(7) 0.37888(9) 0.0552 1.0000 Uani . .
F1 F -0.2310(2) -0.3155(2) 0.2308(3) 0.1053 1.0000 Uani . .
F2 F 0.1215(2) 0.5101(2) 0.5973(2) 0.0990 1.0000 Uani . .
N1 N 0.0000 -0.1781(3) 0.2500 0.0560 1.0000 Uani S T
N2 N 0.0000 0.3733(3) 0.2500 0.0515 1.0000 Uani S T
C1 C -0.0575(3) -0.2159(3) 0.2423(3) 0.0526 1.0000 Uani . .
C2 C -0.0537(3) -0.2950(3) 0.2753(3) 0.0574 1.0000 Uani . .
C3 C -0.1109(3) -0.3281(3) 0.2717(4) 0.0650 1.0000 Uani . .
C4 C -0.1736(3) -0.2827(3) 0.2347(4) 0.0672 1.0000 Uani . .
C5 C -0.1809(3) -0.2048(3) 0.2023(4) 0.0677 1.0000 Uani . .
C6 C -0.1233(3) -0.1701(3) 0.2062(4) 0.0570 1.0000 Uani . .
C7 C 0.0363(3) 0.3651(3) 0.4056(3) 0.0542 1.0000 Uani . .
C8 C 0.0663(3) 0.3993(3) 0.4920(4) 0.0669 1.0000 Uani . .
C9 C 0.0901(3) 0.4785(4) 0.5102(4) 0.0702 1.0000 Uani . .
C10 C 0.0845(3) 0.5256(3) 0.4443(4) 0.0707 1.0000 Uani . .
C11 C 0.0552(3) 0.4925(3) 0.3576(4) 0.0603 1.0000 Uani . .
C12 C 0.0286(3) 0.4114(3) 0.3341(3) 0.0540 1.0000 Uani . .
C13 C -0.1742(4) -0.0718(4) 0.0413(4) 0.0857 1.0000 Uani . .
C14 C -0.2494(4) -0.1081(6) -0.0125(5) 0.1503 1.0000 Uani . .
C15 C -0.1258(4) -0.1134(5) 0.0214(5) 0.1167 1.0000 Uani . .
C16 C -0.1876(3) -0.0088(3) 0.1825(4) 0.0629 1.0000 Uani . .
C17 C -0.2030(4) 0.0768(3) 0.1407(5) 0.0862 1.0000 Uani . .
C18 C -0.1555(4) -0.0045(4) 0.2841(4) 0.0966 1.0000 Uani . .
C19 C 0.0705(4) 0.2028(4) 0.4884(4) 0.0865 1.0000 Uani . .
C20 C 0.0457(5) 0.1150(4) 0.4810(5) 0.1210 1.0000 Uani . .
C21 C 0.1481(4) 0.2061(4) 0.5138(5) 0.1183 1.0000 Uani . .
C22 C -0.0844(3) 0.2565(3) 0.3565(4) 0.0691 1.0000 Uani . .
C23 C -0.0816(4) 0.2842(4) 0.4386(5) 0.0925 1.0000 Uani . .
C24 C -0.1405(4) 0.3053(4) 0.2689(5) 0.0953 1.0000 Uani . .
H21 H -0.0101 -0.3268 0.3006 0.0667 1.0000 Uiso R .
H31 H -0.1069 -0.3816 0.2947 0.0807 1.0000 Uiso R .
H51 H -0.2253 -0.1747 0.1768 0.0814 1.0000 Uiso R .
H81 H 0.0703 0.3674 0.5388 0.0800 1.0000 Uiso R .
H101 H 0.1008 0.5808 0.4579 0.0839 1.0000 Uiso R .
H111 H 0.0527 0.5255 0.3125 0.0780 1.0000 Uiso R .
H131 H -0.1804 -0.0172 0.0199 0.0989 1.0000 Uiso R .
H151 H -0.1522 -0.1156 -0.0445 0.1502 1.0000 Uiso R .
H152 H -0.1149 -0.1673 0.0460 0.1502 1.0000 Uiso R .
H153 H -0.0806 -0.0841 0.0497 0.1502 1.0000 Uiso R .
H161 H -0.2337 -0.0373 0.1492 0.0748 1.0000 Uiso R .
H171 H -0.2356 0.1047 0.1484 0.1064 1.0000 Uiso R .
H172 H -0.1573 0.1059 0.1721 0.1064 1.0000 Uiso R .
H173 H -0.2256 0.0729 0.0759 0.1064 1.0000 Uiso R .
H181 H -0.1887 0.0249 0.2894 0.1190 1.0000 Uiso R .
H182 H -0.1491 -0.0582 0.3079 0.1190 1.0000 Uiso R .
H183 H -0.1086 0.0225 0.3190 0.1190 1.0000 Uiso R .
H191 H 0.0722 0.2296 0.5363 0.0963 1.0000 Uiso R .
H201 H 0.0801 0.0877 0.5390 0.1362 1.0000 Uiso R .
H202 H -0.0022 0.1151 0.4665 0.1362 1.0000 Uiso R .
H203 H 0.0431 0.0876 0.4328 0.1362 1.0000 Uiso R .
H211 H 0.1821 0.1774 0.5708 0.1117 1.0000 Uiso R .
H212 H 0.1637 0.2613 0.5211 0.1117 1.0000 Uiso R .
H213 H 0.1469 0.1813 0.4653 0.1117 1.0000 Uiso R .
H221 H -0.1011 0.2015 0.3434 0.0915 1.0000 Uiso R .
H231 H -0.1302 0.2815 0.4220 0.1342 1.0000 Uiso R .
H232 H -0.0639 0.3388 0.4547 0.1342 1.0000 Uiso R .
H233 H -0.0490 0.2495 0.4908 0.1342 1.0000 Uiso R .
H241 H -0.1875 0.3045 0.2571 0.1185 1.0000 Uiso R .
H242 H -0.1236 0.3601 0.2778 0.1185 1.0000 Uiso R .
H243 H -0.1456 0.2823 0.2170 0.1185 1.0000 Uiso R .
H141 H -0.2780 -0.0803 0.0018 0.1596 1.0000 Uiso R .
H142 H -0.2456 -0.1641 0.0033 0.1596 1.0000 Uiso R .
H143 H -0.2731 -0.1030 -0.0776 0.1596 1.0000 Uiso R .

loop_
_atom_site_aniso_label
_atom_site_aniso_U_11
_atom_site_aniso_U_22
_atom_site_aniso_U_33
_atom_site_aniso_U_23
_atom_site_aniso_U_13
_atom_site_aniso_U_12
Pd1 0.0543(4) 0.0323(3) 0.0776(4) 0.0000 0.0387(3) 0.0000
Pd2 0.0716(4) 0.0323(3) 0.0482(3) 0.0000 0.0386(3) 0.0000
Zn1 0.0747(6) 0.0330(4) 0.0656(6) 0.0000 0.0432(5) 0.0000
P1 0.0551(8) 0.0429(6) 0.0611(8) -0.0012(6) 0.0350(7) 0.0054(6)
P2 0.0785(9) 0.0391(6) 0.0488(7) -0.0023(6) 0.0395(7) -0.0035(6)
F1 0.103(3) 0.090(3) 0.163(4) -0.005(2) 0.102(3) -0.022(2)
F2 0.125(3) 0.078(2) 0.077(2) -0.0353(18) 0.053(2) -0.017(2)
N1 0.056(4) 0.039(3) 0.074(4) 0.0000 0.040(3) 0.0000
N2 0.078(4) 0.043(3) 0.041(3) 0.0000 0.041(3) 0.0000
C1 0.047(3) 0.041(2) 0.059(3) -0.007(2) 0.026(2) -0.006(2)
C2 0.060(3) 0.037(2) 0.067(3) -0.003(2) 0.035(3) -0.003(2)
C3 0.087(4) 0.048(3) 0.068(3) -0.007(3) 0.051(3) -0.011(3)
C4 0.080(4) 0.055(3) 0.083(4) -0.015(3) 0.059(4) -0.020(3)
C5 0.053(3) 0.066(3) 0.083(4) -0.008(3) 0.041(3) -0.006(3)
C6 0.054(3) 0.046(3) 0.065(3) -0.006(2) 0.033(3) 0.000(2)
C7 0.064(3) 0.045(2) 0.056(3) -0.005(2) 0.038(3) 0.000(2)
C8 0.086(4) 0.057(3) 0.059(3) -0.010(3) 0.045(3) -0.007(3)
C9 0.068(4) 0.066(4) 0.063(3) -0.026(3) 0.034(3) -0.011(3)
C10 0.075(4) 0.049(3) 0.088(4) -0.024(3) 0.050(3) -0.014(3)
C11 0.073(4) 0.038(2) 0.082(4) -0.004(2) 0.054(3) -0.004(2)
C12 0.059(3) 0.043(3) 0.065(3) 0.000(2) 0.041(3) 0.005(2)
C13 0.091(5) 0.085(4) 0.077(4) -0.007(3) 0.049(4) 0.020(3)
C14 0.088(5) 0.233(11) 0.079(5) -0.058(6) 0.025(4) -0.003(6)
C15 0.133(7) 0.133(7) 0.106(6) -0.010(5) 0.084(5) 0.025(5)
C16 0.058(3) 0.058(3) 0.074(4) -0.005(3) 0.042(3) 0.008(2)
C17 0.090(4) 0.067(4) 0.109(5) 0.009(3) 0.064(4) 0.029(3)
C18 0.121(6) 0.099(5) 0.079(4) -0.011(4) 0.066(4) 0.010(4)
C19 0.127(6) 0.062(4) 0.059(4) 0.002(3) 0.051(4) 0.012(4)
C20 0.198(9) 0.064(4) 0.078(5) 0.022(3) 0.073(6) 0.012(5)
C21 0.110(6) 0.095(5) 0.076(5) 0.004(4) 0.020(4) 0.031(5)
C22 0.090(4) 0.062(3) 0.075(3) -0.013(3) 0.060(3) -0.019(3)
C23 0.124(6) 0.085(4) 0.117(5) -0.018(4) 0.099(5) -0.022(4)
C24 0.082(5) 0.114(5) 0.099(5) -0.001(4) 0.060(4) -0.005(4)

loop_
_atom_type_symbol
_atom_type_scat_dispersion_real
_atom_type_scat_dispersion_imag
_atom_type_scat_Cromer_Mann_a1
_atom_type_scat_Cromer_Mann_b1
_atom_type_scat_Cromer_Mann_a2
_atom_type_scat_Cromer_Mann_b2
_atom_type_scat_Cromer_Mann_a3
_atom_type_scat_Cromer_Mann_b3
_atom_type_scat_Cromer_Mann_a4
_atom_type_scat_Cromer_Mann_b4
_atom_type_scat_Cromer_Mann_c
_atom_type_scat_source
Pd -0.9988 1.0072 19.3319 0.6987 15.5017 7.9893 5.2954 25.2052 0.6058 76.8986 5.2659 'International Tables Vol C 4.2.6.8 and 6.1.1.4'
Zn 0.2839 1.4301 14.0743 3.2655 7.0318 0.2333 5.1652 10.3163 2.4100 58.7097 1.3041 'International Tables Vol C 4.2.6.8 and 6.1.1.4'
P 0.1023 0.0942 6.4345 1.9067 4.1791 27.1570 1.7800 0.5260 1.4908 68.1645 1.1149 'International Tables Vol C 4.2.6.8 and 6.1.1.4'
F 0.0171 0.0103 3.5392 10.2825 2.6412 4.2944 1.5170 0.2615 1.0243 26.1476 0.2776 'International Tables Vol C 4.2.6.8 and 6.1.1.4'
N 0.0061 0.0033 12.2126 0.0057 3.1322 9.8933 2.0125 28.9975 1.1663 0.5826 -11.5290 'International Tables Vol C 4.2.6.8 and 6.1.1.4'
C 0.0033 0.0016 2.3100 20.8439 1.0200 10.2075 1.5886 0.5687 0.8650 51.6512 0.2156 'International Tables Vol C 4.2.6.8 and 6.1.1.4'
H 0.0000 0.0000 0.4930 10.5109 0.3229 26.1257 0.1402 3.1424 0.0408 57.7998 0.0030 'International Tables Vol C 4.2.6.8 and 6.1.1.4'

loop_
_geom_angle_atom_site_label_1
_geom_angle_site_symmetry_1
_geom_angle_atom_site_label_2
_geom_angle_atom_site_label_3
_geom_angle
_geom_angle_publ_flag
P1 5_555 Pd1 Zn1 97.76(3) yes
P1 5_555 Pd1 P1 164.48(6) yes
Zn1 . Pd1 P1 97.76(3) yes
P1 5_555 Pd1 N1 82.24(3) yes
Zn1 . Pd1 N1 180 yes
P1 . Pd1 N1 82.24(3) yes
P2 5_555 Pd2 Zn1 96.40(3) yes
P2 5_555 Pd2 P2 167.19(6) yes
Zn1 . Pd2 P2 96.40(3) yes
P2 5_555 Pd2 N2 83.60(3) yes
Zn1 . Pd2 N2 180 yes
P2 . Pd2 N2 83.60(3) yes
Pd1 . Zn1 Pd2 180 yes
Pd1 . P1 C6 99.13(16) yes
Pd1 . P1 C13 112.0(2) yes
C6 . P1 C13 105.5(3) yes
Pd1 . P1 C16 127.45(19) yes
C6 . P1 C16 105.1(2) yes
C13 . P1 C16 105.3(3) yes
Pd2 . P2 C7 99.17(16) yes
Pd2 . P2 C19 124.7(2) yes
C7 . P2 C19 105.8(3) yes
Pd2 . P2 C22 114.62(17) yes
C7 . P2 C22 104.9(2) yes
C19 . P2 C22 105.4(3) yes
C1 5_555 N1 Pd1 116.8(3) yes
C1 5_555 N1 C1 126.5(5) yes
Pd1 . N1 C1 116.8(3) yes
C12 5_555 N2 Pd2 116.8(3) yes
C12 5_555 N2 C12 126.3(5) yes
Pd2 . N2 C12 116.8(3) yes
N1 . C1 C2 124.4(5) yes
N1 . C1 C6 118.4(4) yes
C2 . C1 C6 117.0(4) yes
C1 . C2 C3 122.2(5) yes
C1 . C2 H21 118.9 no
C3 . C2 H21 118.9 no
C2 . C3 C4 118.8(5) yes
C2 . C3 H31 120.6 no
C4 . C3 H31 120.5 no
F1 . C4 C3 119.1(5) yes
F1 . C4 C5 118.8(5) yes
C3 . C4 C5 122.2(5) yes
C4 . C5 C6 119.8(5) yes
C4 . C5 H51 120.3 no
C6 . C5 H51 119.9 no
P1 . C6 C1 115.7(4) yes
P1 . C6 C5 124.3(4) yes
C1 . C6 C5 120.0(5) yes
P2 . C7 C8 122.1(4) yes
P2 . C7 C12 116.9(4) yes
C8 . C7 C12 121.0(5) yes
C7 . C8 C9 120.2(5) yes
C7 . C8 H81 119.6 no
C9 . C8 H81 120.1 no
F2 . C9 C8 119.0(6) yes
F2 . C9 C10 119.6(5) yes
C8 . C9 C10 121.3(5) yes
C9 . C10 C11 119.4(5) yes
C9 . C10 H101 120.2 no
C11 . C10 H101 120.4 no
C10 . C11 C12 121.9(5) yes
C10 . C11 H111 118.8 no
C12 . C11 H111 119.2 no
C7 . C12 C11 116.1(4) yes
C7 . C12 N2 118.3(4) yes
C11 . C12 N2 125.5(5) yes
P1 . C13 C14 114.6(5) yes
P1 . C13 C15 110.3(5) yes
C14 . C13 C15 112.3(6) yes
P1 . C13 H131 106.3 no
C14 . C13 H131 106.7 no
C15 . C13 H131 106.1 no
C13 . C14 H141 109.7 no
C13 . C14 H142 109.6 no
H141 . C14 H142 109.5 no
C13 . C14 H143 109.1 no
H141 . C14 H143 109.5 no
H142 . C14 H143 109.5 no
C13 . C15 H151 109.0 no
C13 . C15 H152 109.1 no
H151 . C15 H152 109.5 no
C13 . C15 H153 110.3 no
H151 . C15 H153 109.5 no
H152 . C15 H153 109.5 no
P1 . C16 C17 111.0(4) yes
P1 . C16 C18 110.5(4) yes
C17 . C16 C18 110.7(5) yes
P1 . C16 H161 108.1 no
C17 . C16 H161 108.0 no
C18 . C16 H161 108.4 no
C16 . C17 H171 109.4 no
C16 . C17 H172 109.4 no
H171 . C17 H172 109.5 no
C16 . C17 H173 109.6 no
H171 . C17 H173 109.5 no
H172 . C17 H173 109.5 no
C16 . C18 H181 109.2 no
C16 . C18 H182 109.5 no
H181 . C18 H182 109.5 no
C16 . C18 H183 109.8 no
H181 . C18 H183 109.5 no
H182 . C18 H183 109.5 no
P2 . C19 C20 111.9(5) yes
P2 . C19 C21 108.1(5) yes
C20 . C19 C21 111.0(6) yes
P2 . C19 H191 108.5 no
C20 . C19 H191 108.8 no
C21 . C19 H191 108.6 no
C19 . C20 H201 109.8 no
C19 . C20 H202 108.9 no
H201 . C20 H202 109.5 no
C19 . C20 H203 109.7 no
H201 . C20 H203 109.5 no
H202 . C20 H203 109.5 no
C19 . C21 H211 109.1 no
C19 . C21 H212 109.7 no
H211 . C21 H212 109.5 no
C19 . C21 H213 109.6 no
H211 . C21 H213 109.5 no
H212 . C21 H213 109.5 no
P2 . C22 C23 114.4(4) yes
P2 . C22 C24 109.3(4) yes
C23 . C22 C24 111.5(5) yes
P2 . C22 H221 107.1 no
C23 . C22 H221 107.3 no
C24 . C22 H221 106.8 no
C22 . C23 H231 109.6 no
C22 . C23 H232 109.6 no
H231 . C23 H232 109.5 no
C22 . C23 H233 109.2 no
H231 . C23 H233 109.5 no
H232 . C23 H233 109.5 no
C22 . C24 H241 109.6 no
C22 . C24 H242 109.2 no
H241 . C24 H242 109.5 no
C22 . C24 H243 109.6 no
H241 . C24 H243 109.5 no
H242 . C24 H243 109.5 no

loop_
_geom_bond_atom_site_label_1
_geom_bond_atom_site_label_2
_geom_bond_site_symmetry_2
_geom_bond_distance
_geom_bond_publ_flag
Pd1 P1 5_555 2.2684(13) yes
Pd1 Zn1 . 2.3793(10) yes
Pd1 P1 . 2.2684(13) yes
Pd1 N1 . 2.149(5) yes
Pd2 P2 5_555 2.2545(12) yes
Pd2 Zn1 . 2.3723(10) yes
Pd2 P2 . 2.2545(12) yes
Pd2 N2 . 2.133(5) yes
P1 C6 . 1.833(5) yes
P1 C13 . 1.848(6) yes
P1 C16 . 1.847(5) yes
P2 C7 . 1.827(5) yes
P2 C19 . 1.824(6) yes
P2 C22 . 1.847(6) yes
F1 C4 . 1.372(6) yes
F2 C9 . 1.370(6) yes
N1 C1 5_555 1.373(5) yes
N1 C1 . 1.373(5) yes
N2 C12 5_555 1.381(5) yes
N2 C12 . 1.381(5) yes
C1 C2 . 1.407(6) yes
C1 C6 . 1.423(6) yes
C2 C3 . 1.373(7) yes
C2 H21 . 0.950 no
C3 C4 . 1.363(8) yes
C3 H31 . 0.950 no
C4 C5 . 1.371(7) yes
C5 C6 . 1.388(7) yes
C5 H51 . 0.950 no
C7 C8 . 1.382(6) yes
C7 C12 . 1.414(7) yes
C8 C9 . 1.365(7) yes
C8 H81 . 0.950 no
C9 C10 . 1.359(8) yes
C10 C11 . 1.383(7) yes
C10 H101 . 0.950 no
C11 C12 . 1.413(6) yes
C11 H111 . 0.950 no
C13 C14 . 1.476(9) yes
C13 C15 . 1.511(8) yes
C13 H131 . 0.950 no
C14 H141 . 0.950 no
C14 H142 . 0.950 no
C14 H143 . 0.950 no
C15 H151 . 0.950 no
C15 H152 . 0.950 no
C15 H153 . 0.950 no
C16 C17 . 1.527(7) yes
C16 C18 . 1.504(8) yes
C16 H161 . 0.950 no
C17 H171 . 0.950 no
C17 H172 . 0.950 no
C17 H173 . 0.950 no
C18 H181 . 0.950 no
C18 H182 . 0.950 no
C18 H183 . 0.950 no
C19 C20 . 1.520(8) yes
C19 C21 . 1.525(10) yes
C19 H191 . 0.950 no
C20 H201 . 0.950 no
C20 H202 . 0.950 no
C20 H203 . 0.950 no
C21 H211 . 0.950 no
C21 H212 . 0.950 no
C21 H213 . 0.950 no
C22 C23 . 1.518(7) yes
C22 C24 . 1.514(8) yes
C22 H221 . 0.950 no
C23 H231 . 0.950 no
C23 H232 . 0.950 no
C23 H233 . 0.950 no
C24 H241 . 0.950 no
C24 H242 . 0.950 no
C24 H243 . 0.950 no
